data_4344943
loop_
_publ_author_name
'Ji, Huanyao'
'Li, Xiaomin'
'Xu, Donghua'
'Zhou, Yunshan'
'Zhang, Lijuan'
'Zuhra, Zareen'
'Yang, Shaowei'

_publ_section_title
;
 Synthesis, Structure, and Photoluminescence of Color-Tunable and
 White-Light-Emitting Lanthanide Metal-Organic Open Frameworks Composed of
 AlMo6(OH)6O18(3-) Polyanion and Nicotinate.
;
_journal_name_full 'Inorganic chemistry'
_journal_paper_doi 10.1021/acs.inorgchem.6b01852
_journal_year 2016
_chemical_formula_sum 'C8 H46 Al Eu Mo6 N Na O44'
_chemical_formula_weight 1638.03
_chemical_name_systematic
; 
 ? 
;
_space_group_IT_number 2
_symmetry_cell_setting triclinic
_symmetry_space_group_name_Hall '-P 1'
_symmetry_space_group_name_H-M 'P -1'
_atom_sites_solution_hydrogens geom
_atom_sites_solution_primary direct
_atom_sites_solution_secondary difmap
_audit_creation_method SHELXL-97
_cell_angle_alpha 104.7430(10)
_cell_angle_beta 108.981(5)
_cell_angle_gamma 108.119(4)
_cell_formula_units_Z 2
_cell_length_a 12.932(6)
_cell_length_b 14.338(6)
_cell_length_c 14.510(6)
_cell_measurement_reflns_used 7301
_cell_measurement_temperature 93(2)
_cell_measurement_theta_max 27.59
_cell_measurement_theta_min 3.11
_cell_volume 2220.6(17)
_computing_cell_refinement 'CrystalClear (Rigaku Inc., 2008)'
_computing_data_collection 'CrystalClear (Rigaku Inc., 2008)'
_computing_data_reduction 'CrystalClear (Rigaku Inc., 2008)'
_computing_structure_refinement 'SHELXL-97 (Sheldrick, 1997)'
_computing_structure_solution 'SHELXS-97 (Sheldrick, 1990)'
_diffrn_ambient_temperature 93(2)
_diffrn_detector_area_resol_mean 28.5714
_diffrn_measured_fraction_theta_full 0.976
_diffrn_measured_fraction_theta_max 0.976
_diffrn_measurement_device_type AFC10/Saturn724+
_diffrn_measurement_method 'phi and omega scans'
_diffrn_radiation_monochromator graphite
_diffrn_radiation_source 'fine-focus sealed tube'
_diffrn_radiation_type MoK\a
_diffrn_radiation_wavelength 0.71073
_diffrn_reflns_av_R_equivalents 0.0371
_diffrn_reflns_av_sigmaI/netI 0.0629
_diffrn_reflns_limit_h_max 15
_diffrn_reflns_limit_h_min -14
_diffrn_reflns_limit_k_max 17
_diffrn_reflns_limit_k_min -17
_diffrn_reflns_limit_l_max 17
_diffrn_reflns_limit_l_min -17
_diffrn_reflns_number 15489
_diffrn_reflns_theta_full 25.50
_diffrn_reflns_theta_max 25.50
_diffrn_reflns_theta_min 3.01
_diffrn_standards_decay_% 0
_diffrn_standards_interval_count 0
_diffrn_standards_interval_time 0
_diffrn_standards_number 0
_exptl_absorpt_coefficient_mu 3.181
_exptl_absorpt_correction_T_max 0.4839
_exptl_absorpt_correction_T_min 0.3627
_exptl_absorpt_correction_type multi-scan
_exptl_crystal_colour Colorless
_exptl_crystal_density_diffrn 2.450
_exptl_crystal_density_method 'not measured'
_exptl_crystal_description Block
_exptl_crystal_F_000 1584
_exptl_crystal_size_max 0.40
_exptl_crystal_size_mid 0.30
_exptl_crystal_size_min 0.27
_refine_diff_density_max 5.211
_refine_diff_density_min -3.014
_refine_diff_density_rms 0.353
_refine_ls_extinction_method none
_refine_ls_goodness_of_fit_ref 1.019
_refine_ls_hydrogen_treatment mixed
_refine_ls_matrix_type full
_refine_ls_number_parameters 565
_refine_ls_number_reflns 8081
_refine_ls_number_restraints 60
_refine_ls_restrained_S_all 1.016
_refine_ls_R_factor_all 0.0915
_refine_ls_R_factor_gt 0.0836
_refine_ls_shift/su_max 0.000
_refine_ls_shift/su_mean 0.000
_refine_ls_structure_factor_coef Fsqd
_refine_ls_weighting_details 'calc w=1/[\s^2^(Fo^2^)+(0.1000P)^2^+198.0000P] where P=(Fo^2^+2Fc^2^)/3'
_refine_ls_weighting_scheme calc
_refine_ls_wR_factor_gt 0.2333
_refine_ls_wR_factor_ref 0.2382
_reflns_number_gt 7044
_reflns_number_total 8081
_reflns_threshold_expression >2sigma(I)
_cod_data_source_file ic6b01852_si_002.cif
_cod_data_source_block 574
_cod_depositor_comments
;
The following automatic conversions were performed:

'_symmetry_cell_setting' value 'Triclinic' changed to 'triclinic'
according to
/usr/data/users/saulius/crontab/automatic-downloads/rss-feeds/ACS/lib/dictionaries/cif_core.dic
dictionary named 'cif_core.dic' version 2.4.2 from 2011-04-26.

Automatic conversion script
Id: cif_fix_values 4268 2015-11-12 08:31:59Z antanas 

The following automatic conversions were performed:

'_exptl_absorpt_correction_type' value 'multi-scans' was replaced
with the value 'multi-scan' as specified in the replacement file
'src/cod-tools/trunk/data/replacement-values/replacement_values.lst'.

Automatic conversion script
Id: cif_fix_values 5376 2017-05-30 11:51:03Z andrius 
;
_cod_original_sg_symbol_H-M P-1
_cod_database_code 4344943

loop_
_symmetry_equiv_pos_as_xyz
'x, y, z'
'-x, -y, -z'

loop_
_atom_site_label
_atom_site_type_symbol
_atom_site_fract_x
_atom_site_fract_y
_atom_site_fract_z
_atom_site_U_iso_or_equiv
_atom_site_adp_type
_atom_site_occupancy
_atom_site_symmetry_multiplicity
_atom_site_calc_flag
_atom_site_refinement_flags
_atom_site_disorder_assembly
_atom_site_disorder_group
Eu1 Eu 0.49806(7) 0.89729(6) 0.56945(6) 0.0110(2) Uani 1 1 d . . .
Mo1 Mo 0.14214(11) 0.71242(10) 0.46809(11) 0.0097(3) Uani 1 1 d . . .
Mo2 Mo 0.10426(12) 0.47870(11) 0.31954(11) 0.0107(3) Uani 1 1 d . . .
Mo3 Mo -0.04148(11) 0.26434(10) 0.35082(10) 0.0097(3) Uani 1 1 d . . .
Mo4 Mo 0.38727(13) 0.64102(11) 0.88939(12) 0.0184(4) Uani 1 1 d . . .
Mo5 Mo 0.35948(12) 0.40858(11) 0.74064(11) 0.0130(3) Uani 1 1 d . . .
Mo6 Mo 0.46854(13) 0.26825(12) 0.85139(12) 0.0187(4) Uani 1 1 d . . .
Al1 Al 0.0000 0.5000 0.5000 0.0088(12) Uani 1 2 d S . .
Al2 Al 0.5000 0.5000 1.0000 0.0079(12) Uani 1 2 d S . .
Na1 Na 0.5468(7) 0.9426(6) 0.9067(6) 0.0263(16) Uani 1 1 d . . .
O1 O 0.6531(10) 0.9291(9) 0.5119(9) 0.014(2) Uani 1 1 d U . .
O2 O 0.6307(9) 1.0212(9) 0.4101(9) 0.012(2) Uani 1 1 d U . .
O3 O 0.4086(10) 0.9088(9) 0.4063(9) 0.015(2) Uani 1 1 d U . .
O4 O 0.3517(10) 0.9436(9) 0.2672(9) 0.018(3) Uani 1 1 d . . .
O5 O 0.2912(10) 0.7603(9) 0.4866(9) 0.013(2) Uani 1 1 d . . .
O6 O 0.1486(9) 0.5629(8) 0.4946(8) 0.008(2) Uani 1 1 d U . .
O7 O 0.0651(10) 0.5980(8) 0.3308(8) 0.012(2) Uani 1 1 d . . .
O8 O -0.0233(9) 0.6178(8) 0.4791(8) 0.008(2) Uani 1 1 d . . .
O9 O 0.1789(9) 0.7638(9) 0.6175(8) 0.012(2) Uani 1 1 d . . .
O10 O 0.0875(9) 0.7973(9) 0.4317(9) 0.013(2) Uani 1 1 d . . .
O11 O -0.0577(9) 0.4166(8) 0.3532(9) 0.011(2) Uani 1 1 d . . .
O12 O 0.1075(10) 0.3624(9) 0.3579(9) 0.014(2) Uani 1 1 d U . .
O13 O 0.2531(10) 0.5378(9) 0.3401(9) 0.016(2) Uani 1 1 d . . .
O14 O 0.0228(11) 0.4118(9) 0.1857(9) 0.016(2) Uani 1 1 d . . .
O15 O -0.1226(10) 0.1921(9) 0.2184(10) 0.018(2) Uani 1 1 d . . .
O16 O 0.0167(10) 0.1878(9) 0.4014(9) 0.014(2) Uani 1 1 d . . .
O1W O 0.4372(9) 0.8490(9) 0.7064(9) 0.013(2) Uani 1 1 d U . .
O2W O 0.6436(12) 0.8439(11) 0.6759(11) 0.027(3) Uani 1 1 d . . .
O3W O 0.4707(12) 0.7242(11) 0.4557(13) 0.035(3) Uani 1 1 d . . .
O17 O 0.5519(10) 0.6412(9) 1.0070(9) 0.013(2) Uani 1 1 d . . .
O18 O 0.3497(9) 0.4772(9) 0.8960(9) 0.012(2) Uani 1 1 d . . .
O19 O 0.4296(10) 0.5628(10) 0.7891(9) 0.017(2) Uani 1 1 d . . .
O20 O 0.2377(11) 0.6004(10) 0.8084(10) 0.025(3) Uani 1 1 d U . .
O21 O 0.3801(11) 0.6781(10) 1.0236(9) 0.022(3) Uani 1 1 d . . .
O22 O 0.4594(13) 0.7654(10) 0.8952(10) 0.025(3) Uani 1 1 d . . .
O23 O 0.5301(9) 0.4447(9) 0.8842(9) 0.013(2) Uani 1 1 d . . .
O24 O 0.3301(10) 0.2862(9) 0.7731(9) 0.016(2) Uani 1 1 d . . .
O25 O 0.2115(10) 0.3801(9) 0.6633(9) 0.016(2) Uani 1 1 d . . .
O26 O 0.4222(12) 0.3836(10) 0.6541(9) 0.025(3) Uani 1 1 d . . .
O27 O 0.3992(12) 0.1495(10) 0.8573(9) 0.026(3) Uani 1 1 d . . .
O28 O 0.5217(13) 0.2425(11) 0.7581(11) 0.030(3) Uani 1 1 d . . .
N1 N 0.9017(11) 0.8673(10) 0.4231(10) 0.011(3) Uani 1 1 d U . .
C1 C 0.9286(14) 0.8979(13) 0.3502(12) 0.014(3) Uani 1 1 d . . .
H1 H 0.9832 0.8795 0.3273 0.017 Uiso 1 1 calc R . .
C2 C 0.8739(14) 0.9574(13) 0.3096(14) 0.015(3) Uani 1 1 d . . .
H2 H 0.8914 0.9806 0.2584 0.018 Uiso 1 1 calc R . .
C3 C 0.7954(15) 0.9825(12) 0.3428(13) 0.015(3) Uani 1 1 d . . .
H3 H 0.7583 1.0237 0.3159 0.018 Uiso 1 1 calc R . .
C4 C 0.7705(15) 0.9464(12) 0.4171(13) 0.012(3) Uani 1 1 d . . .
C5 C 0.8217(14) 0.8876(13) 0.4557(13) 0.013(3) Uani 1 1 d . . .
H5 H 0.8020 0.8612 0.5045 0.016 Uiso 1 1 calc R . .
C6 C 0.6759(14) 0.9681(12) 0.4496(12) 0.012(3) Uani 1 1 d . . .
C7 C 0.2508(15) 0.7625(14) 0.2481(16) 0.025(4) Uani 1 1 d . . .
H7A H 0.2369 0.7408 0.1737 0.031 Uiso 1 1 calc R . .
H7B H 0.1746 0.7550 0.2521 0.031 Uiso 1 1 calc R . .
H7C H 0.2809 0.7171 0.2782 0.031 Uiso 1 1 calc R . .
C8 C 0.3428(15) 0.8770(14) 0.3096(14) 0.018(4) Uani 1 1 d U . .
O4W O 0.3734(11) 0.9724(10) 0.9040(10) 0.025(3) Uani 1 1 d . . .
O5W O 0.7025(13) 0.8907(12) 0.8925(13) 0.036(3) Uani 1 1 d . . .
O6W O 0.6656(14) 1.1210(11) 0.9296(11) 0.034(3) Uani 1 1 d . . .
O7W O 0.0219(14) 0.2012(13) 0.8807(13) 0.040(4) Uani 1 1 d . . .
O8W O 0.1060(10) 0.3810(11) 0.8422(10) 0.025(3) Uani 1 1 d . . .
O9W O 0.7313(12) 0.5278(12) 0.8583(11) 0.033(3) Uani 1 1 d U . .
O10W O -0.3836(11) 0.3719(10) 0.3718(10) 0.024(3) Uani 1 1 d . . .
O11W O 0.7419(13) 0.7297(12) 0.9698(12) 0.035(3) Uani 1 1 d . . .
O12W O 0.0797(18) 0.7860(17) 0.9770(16) 0.062(5) Uani 1 1 d . . .
O13W O -0.0961(19) -0.0083(16) 0.755(2) 0.087(9) Uani 1 1 d . . .
O14W O 0.9457(19) 1.034(2) 1.064(2) 0.087(8) Uani 1 1 d . . .
OAW O -0.300(2) 0.686(2) 0.572(2) 0.048(5) Uani 0.70(3) 1 d P A 1
OBW O 0.092(4) 0.521(3) 1.000(3) 0.048(5) Uani 0.53(4) 1 d P B 1
OAW' O -0.316(5) 0.675(5) 0.638(5) 0.048(5) Uani 0.30(3) 1 d P A 2
OBW' O 0.158(4) 0.544(3) 1.015(3) 0.048(5) Uani 0.47(4) 1 d P B 2

loop_
_atom_site_aniso_label
_atom_site_aniso_U_11
_atom_site_aniso_U_22
_atom_site_aniso_U_33
_atom_site_aniso_U_23
_atom_site_aniso_U_13
_atom_site_aniso_U_12
Eu1 0.0086(4) 0.0139(4) 0.0161(4) 0.0098(3) 0.0085(3) 0.0052(3)
Mo1 0.0062(6) 0.0125(7) 0.0138(7) 0.0087(5) 0.0056(5) 0.0041(5)
Mo2 0.0092(6) 0.0137(7) 0.0128(7) 0.0086(6) 0.0067(5) 0.0047(5)
Mo3 0.0070(6) 0.0126(7) 0.0120(7) 0.0080(5) 0.0046(5) 0.0041(5)
Mo4 0.0181(7) 0.0121(7) 0.0151(7) 0.0053(6) -0.0035(6) 0.0062(6)
Mo5 0.0102(6) 0.0166(7) 0.0104(7) 0.0064(6) 0.0023(5) 0.0050(5)
Mo6 0.0167(7) 0.0139(7) 0.0165(7) 0.0019(6) -0.0013(6) 0.0084(6)
Al1 0.006(3) 0.014(3) 0.012(3) 0.008(3) 0.006(2) 0.005(2)
Al2 0.004(3) 0.013(3) 0.011(3) 0.009(3) 0.003(2) 0.005(2)
Na1 0.031(4) 0.023(4) 0.029(4) 0.012(3) 0.017(3) 0.012(3)
O1 0.010(4) 0.017(4) 0.018(4) 0.008(3) 0.009(3) 0.007(3)
O2 0.005(4) 0.017(5) 0.017(5) 0.007(4) 0.007(4) 0.007(4)
O3 0.013(5) 0.020(5) 0.017(5) 0.015(4) 0.008(4) 0.004(4)
O4 0.013(6) 0.020(6) 0.019(6) 0.008(5) 0.004(5) 0.006(5)
O5 0.010(5) 0.013(6) 0.013(6) 0.004(5) 0.003(4) 0.003(4)
O6 0.004(4) 0.009(5) 0.010(5) 0.008(4) 0.000(4) 0.002(4)
O7 0.013(5) 0.013(5) 0.004(5) 0.003(4) 0.003(4) 0.001(4)
O8 0.003(5) 0.010(5) 0.011(5) 0.009(4) 0.001(4) 0.002(4)
O9 0.007(5) 0.018(6) 0.011(5) 0.007(5) 0.004(4) 0.004(4)
O10 0.008(5) 0.015(6) 0.023(6) 0.011(5) 0.010(5) 0.005(4)
O11 0.009(5) 0.014(5) 0.014(5) 0.009(5) 0.007(4) 0.005(4)
O12 0.011(4) 0.012(4) 0.018(4) 0.005(3) 0.009(3) 0.002(3)
O13 0.014(6) 0.019(6) 0.019(6) 0.011(5) 0.012(5) 0.005(5)
O14 0.026(6) 0.015(6) 0.010(5) 0.009(5) 0.010(5) 0.007(5)
O15 0.016(6) 0.013(6) 0.022(6) 0.005(5) 0.010(5) 0.004(5)
O16 0.011(5) 0.021(6) 0.018(6) 0.016(5) 0.008(5) 0.008(5)
O1W 0.006(4) 0.020(5) 0.015(5) 0.010(4) 0.004(4) 0.007(4)
O2W 0.031(7) 0.033(7) 0.043(8) 0.027(7) 0.027(7) 0.024(6)
O3W 0.021(7) 0.029(8) 0.053(10) 0.010(7) 0.018(7) 0.012(6)
O17 0.010(5) 0.013(5) 0.014(6) 0.010(5) 0.001(4) 0.002(4)
O18 0.005(5) 0.015(6) 0.013(5) 0.007(5) 0.002(4) 0.000(4)
O19 0.016(6) 0.026(7) 0.011(6) 0.010(5) 0.007(5) 0.007(5)
O20 0.015(5) 0.027(6) 0.028(6) 0.007(5) 0.000(4) 0.015(5)
O21 0.016(6) 0.022(6) 0.017(6) 0.000(5) -0.007(5) 0.014(5)
O22 0.043(8) 0.018(6) 0.018(6) 0.015(5) 0.011(6) 0.012(6)
O23 0.008(5) 0.015(6) 0.014(6) 0.004(5) 0.005(4) 0.003(4)
O24 0.009(5) 0.011(5) 0.018(6) 0.005(5) 0.000(5) 0.000(4)
O25 0.008(5) 0.019(6) 0.017(6) 0.008(5) -0.001(5) 0.006(5)
O26 0.030(7) 0.029(7) 0.010(6) 0.002(5) 0.007(5) 0.014(6)
O27 0.034(7) 0.022(7) 0.009(6) 0.002(5) -0.003(5) 0.013(6)
O28 0.031(7) 0.032(8) 0.029(7) 0.008(6) 0.015(6) 0.018(6)
N1 0.009(4) 0.013(4) 0.011(4) 0.004(3) 0.007(3) 0.003(3)
C1 0.011(8) 0.016(8) 0.011(8) 0.007(7) 0.004(6) 0.001(6)
C2 0.011(8) 0.016(8) 0.022(9) 0.009(7) 0.013(7) 0.005(6)
C3 0.015(8) 0.010(8) 0.018(8) 0.007(7) 0.010(7) 0.001(6)
C4 0.019(8) 0.010(7) 0.016(8) 0.006(6) 0.014(7) 0.009(6)
C5 0.011(7) 0.017(8) 0.016(8) 0.008(7) 0.009(6) 0.007(6)
C6 0.008(7) 0.012(8) 0.013(8) 0.004(6) 0.002(6) 0.003(6)
C7 0.011(8) 0.022(9) 0.035(11) 0.008(8) 0.002(8) 0.006(7)
C8 0.015(6) 0.019(7) 0.022(7) 0.003(5) 0.013(5) 0.010(5)
O4W 0.022(7) 0.021(7) 0.029(7) 0.011(6) 0.010(6) 0.007(5)
O5W 0.028(8) 0.044(9) 0.046(9) 0.027(8) 0.018(7) 0.019(7)
O6W 0.043(9) 0.027(7) 0.030(8) 0.013(6) 0.017(7) 0.011(7)
O7W 0.034(8) 0.051(10) 0.040(9) 0.018(8) 0.024(7) 0.015(7)
O8W 0.008(6) 0.041(8) 0.028(7) 0.019(6) 0.011(5) 0.007(5)
O9W 0.015(5) 0.045(7) 0.032(6) 0.006(5) 0.017(5) 0.004(5)
O10W 0.020(6) 0.033(7) 0.025(7) 0.024(6) 0.005(5) 0.013(6)
O11W 0.025(7) 0.042(9) 0.039(8) 0.021(7) 0.016(7) 0.009(6)
O12W 0.055(12) 0.075(14) 0.053(12) 0.027(10) 0.026(10) 0.021(10)
O13W 0.051(12) 0.049(12) 0.12(2) -0.011(12) 0.063(14) -0.016(9)
O14W 0.046(12) 0.088(17) 0.12(2) 0.022(15) 0.039(13) 0.031(12)
OAW 0.035(9) 0.056(10) 0.041(10) 0.002(8) 0.006(9) 0.033(9)
OBW 0.035(9) 0.056(10) 0.041(10) 0.002(8) 0.006(9) 0.033(9)
OAW' 0.035(9) 0.056(10) 0.041(10) 0.002(8) 0.006(9) 0.033(9)
OBW' 0.035(9) 0.056(10) 0.041(10) 0.002(8) 0.006(9) 0.033(9)

loop_
_atom_type_symbol
_atom_type_description
_atom_type_scat_dispersion_real
_atom_type_scat_dispersion_imag
_atom_type_scat_source
C C 0.0033 0.0016 'International Tables Vol C Tables 4.2.6.8 and 6.1.1.4'
H H 0.0000 0.0000 'International Tables Vol C Tables 4.2.6.8 and 6.1.1.4'
N N 0.0061 0.0033 'International Tables Vol C Tables 4.2.6.8 and 6.1.1.4'
O O 0.0106 0.0060 'International Tables Vol C Tables 4.2.6.8 and 6.1.1.4'
Na Na 0.0362 0.0249 'International Tables Vol C Tables 4.2.6.8 and 6.1.1.4'
Al Al 0.0645 0.0514 'International Tables Vol C Tables 4.2.6.8 and 6.1.1.4'
Mo Mo -1.6832 0.6857 'International Tables Vol C Tables 4.2.6.8 and 6.1.1.4'
Eu Eu -0.1578 3.6682 'International Tables Vol C Tables 4.2.6.8 and 6.1.1.4'

loop_
_geom_angle_atom_site_label_1
_geom_angle_atom_site_label_2
_geom_angle_atom_site_label_3
_geom_angle
_geom_angle_site_symmetry_1
_geom_angle_site_symmetry_3
O3 Eu1 O2 74.9(4) . 2_676
O3 Eu1 O1 76.2(4) . .
O2 Eu1 O1 135.2(4) 2_676 .
O3 Eu1 O5 75.8(4) . .
O2 Eu1 O5 71.0(4) 2_676 .
O1 Eu1 O5 132.2(4) . .
O3 Eu1 O3W 82.9(5) . .
O2 Eu1 O3W 135.7(4) 2_676 .
O1 Eu1 O3W 72.2(4) . .
O5 Eu1 O3W 66.5(4) . .
O3 Eu1 O4 122.3(4) . 2_676
O2 Eu1 O4 81.8(4) 2_676 2_676
O1 Eu1 O4 85.6(4) . 2_676
O5 Eu1 O4 142.2(4) . 2_676
O3W Eu1 O4 141.7(4) . 2_676
O3 Eu1 O2W 146.3(4) . .
O2 Eu1 O2W 138.8(4) 2_676 .
O1 Eu1 O2W 75.2(4) . .
O5 Eu1 O2W 112.1(4) . .
O3W Eu1 O2W 71.8(5) . .
O4 Eu1 O2W 72.5(4) 2_676 .
O3 Eu1 O1W 138.8(4) . .
O2 Eu1 O1W 74.2(4) 2_676 .
O1 Eu1 O1W 144.4(4) . .
O5 Eu1 O1W 68.8(4) . .
O3W Eu1 O1W 101.1(5) . .
O4 Eu1 O1W 79.0(4) 2_676 .
O2W Eu1 O1W 69.7(4) . .
O3 Eu1 O3 71.5(4) . 2_676
O2 Eu1 O3 69.5(4) 2_676 2_676
O1 Eu1 O3 69.2(4) . 2_676
O5 Eu1 O3 133.7(4) . 2_676
O3W Eu1 O3 137.6(5) . 2_676
O4 Eu1 O3 50.9(4) 2_676 2_676
O2W Eu1 O3 113.5(4) . 2_676
O1W Eu1 O3 120.5(4) . 2_676
O3 Eu1 C8 96.9(5) . 2_676
O2 Eu1 C8 74.9(4) 2_676 2_676
O1 Eu1 C8 75.5(4) . 2_676
O5 Eu1 C8 145.8(4) . 2_676
O3W Eu1 C8 146.8(4) . 2_676
O4 Eu1 C8 25.5(5) 2_676 2_676
O2W Eu1 C8 92.7(5) . 2_676
O1W Eu1 C8 100.6(4) . 2_676
O3 Eu1 C8 25.4(4) 2_676 2_676
O3 Eu1 Eu1 37.4(3) . 2_676
O2 Eu1 Eu1 67.8(3) 2_676 2_676
O1 Eu1 Eu1 68.4(3) . 2_676
O5 Eu1 Eu1 107.2(3) . 2_676
O3W Eu1 Eu1 113.5(4) . 2_676
O4 Eu1 Eu1 85.0(3) 2_676 2_676
O2W Eu1 Eu1 138.3(3) . 2_676
O1W Eu1 Eu1 140.4(2) . 2_676
O3 Eu1 Eu1 34.1(3) 2_676 2_676
C8 Eu1 Eu1 59.6(4) 2_676 2_676
O10 Mo1 O5 106.7(5) . .
O10 Mo1 O7 98.0(5) . .
O5 Mo1 O7 100.2(5) . .
O10 Mo1 O9 100.4(5) . .
O5 Mo1 O9 96.3(5) . .
O7 Mo1 O9 150.5(5) . .
O10 Mo1 O8 94.2(4) . .
O5 Mo1 O8 158.3(4) . .
O7 Mo1 O8 82.3(4) . .
O9 Mo1 O8 73.6(4) . .
O10 Mo1 O6 160.9(4) . .
O5 Mo1 O6 91.6(4) . .
O7 Mo1 O6 72.9(4) . .
O9 Mo1 O6 82.5(4) . .
O8 Mo1 O6 68.4(4) . .
O14 Mo2 O13 104.9(6) . .
O14 Mo2 O12 99.5(5) . .
O13 Mo2 O12 99.2(5) . .
O14 Mo2 O7 96.9(5) . .
O13 Mo2 O7 100.2(5) . .
O12 Mo2 O7 150.3(5) . .
O14 Mo2 O11 94.2(5) . .
O13 Mo2 O11 160.3(5) . .
O12 Mo2 O11 72.4(4) . .
O7 Mo2 O11 81.9(4) . .
O14 Mo2 O6 160.0(5) . .
O13 Mo2 O6 93.9(5) . .
O12 Mo2 O6 83.8(4) . .
O7 Mo2 O6 72.7(4) . .
O11 Mo2 O6 67.8(4) . .
O15 Mo3 O16 106.2(6) . .
O15 Mo3 O9 95.9(5) . 2_566
O16 Mo3 O9 99.7(5) . 2_566
O15 Mo3 O12 101.2(5) . .
O16 Mo3 O12 97.1(5) . .
O9 Mo3 O12 151.6(5) 2_566 .
O15 Mo3 O11 97.6(5) . .
O16 Mo3 O11 155.4(5) . .
O9 Mo3 O11 83.6(4) 2_566 .
O12 Mo3 O11 71.9(4) . .
O15 Mo3 O8 162.1(5) . 2_566
O16 Mo3 O8 89.3(5) . 2_566
O9 Mo3 O8 72.1(4) 2_566 2_566
O12 Mo3 O8 85.4(4) . 2_566
O11 Mo3 O8 68.3(4) . 2_566
O22 Mo4 O20 104.8(6) . .
O22 Mo4 O21 99.9(6) . .
O20 Mo4 O21 98.4(6) . .
O22 Mo4 O19 98.4(6) . .
O20 Mo4 O19 99.2(6) . .
O21 Mo4 O19 150.5(5) . .
O22 Mo4 O17 95.9(5) . .
O20 Mo4 O17 158.8(5) . .
O21 Mo4 O17 73.3(4) . .
O19 Mo4 O17 81.9(5) . .
O22 Mo4 O18 162.1(6) . .
O20 Mo4 O18 91.7(5) . .
O21 Mo4 O18 84.0(5) . .
O19 Mo4 O18 71.9(4) . .
O17 Mo4 O18 68.3(4) . .
O25 Mo5 O26 106.1(6) . .
O25 Mo5 O24 98.4(5) . .
O26 Mo5 O24 101.8(6) . .
O25 Mo5 O19 99.0(5) . .
O26 Mo5 O19 97.6(6) . .
O24 Mo5 O19 149.1(5) . .
O25 Mo5 O18 93.6(5) . .
O26 Mo5 O18 159.0(5) . .
O24 Mo5 O18 81.8(5) . .
O19 Mo5 O18 71.9(4) . .
O25 Mo5 O23 160.6(5) . .
O26 Mo5 O23 92.7(5) . .
O24 Mo5 O23 72.7(4) . .
O19 Mo5 O23 82.7(4) . .
O18 Mo5 O23 68.4(4) . .
O27 Mo6 O28 106.6(7) . .
O27 Mo6 O24 100.4(6) . .
O28 Mo6 O24 100.5(6) . .
O27 Mo6 O21 97.3(6) . 2_667
O28 Mo6 O21 97.6(6) . 2_667
O24 Mo6 O21 149.8(5) . 2_667
O27 Mo6 O23 158.5(5) . .
O28 Mo6 O23 94.7(6) . .
O24 Mo6 O23 72.6(4) . .
O21 Mo6 O23 82.1(5) 2_667 .
O27 Mo6 O17 91.6(5) . 2_667
O28 Mo6 O17 160.5(6) . 2_667
O24 Mo6 O17 82.7(5) . 2_667
O21 Mo6 O17 72.5(5) 2_667 2_667
O23 Mo6 O17 67.7(4) . 2_667
O8 Al1 O8 180.0(7) 2_566 .
O8 Al1 O6 84.7(4) 2_566 2_566
O8 Al1 O6 95.3(4) . 2_566
O8 Al1 O6 95.3(4) 2_566 .
O8 Al1 O6 84.7(4) . .
O6 Al1 O6 180.000(1) 2_566 .
O8 Al1 O11 95.3(4) 2_566 2_566
O8 Al1 O11 84.7(4) . 2_566
O6 Al1 O11 84.3(4) 2_566 2_566
O6 Al1 O11 95.7(4) . 2_566
O8 Al1 O11 84.7(4) 2_566 .
O8 Al1 O11 95.3(4) . .
O6 Al1 O11 95.7(4) 2_566 .
O6 Al1 O11 84.3(4) . .
O11 Al1 O11 180.000(2) 2_566 .
O23 Al2 O23 180.000(4) 2_667 .
O23 Al2 O17 95.7(5) 2_667 2_667
O23 Al2 O17 84.3(5) . 2_667
O23 Al2 O17 84.3(5) 2_667 .
O23 Al2 O17 95.7(5) . .
O17 Al2 O17 180.000(3) 2_667 .
O23 Al2 O18 85.4(5) 2_667 2_667
O23 Al2 O18 94.6(5) . 2_667
O17 Al2 O18 84.4(5) 2_667 2_667
O17 Al2 O18 95.6(5) . 2_667
O23 Al2 O18 94.6(5) 2_667 .
O23 Al2 O18 85.4(5) . .
O17 Al2 O18 95.6(5) 2_667 .
O17 Al2 O18 84.4(5) . .
O18 Al2 O18 180.000(3) 2_667 .
O22 Na1 O4W 93.1(5) . .
O22 Na1 O4W 95.9(5) . 2_677
O4W Na1 O4W 84.6(5) . 2_677
O22 Na1 O5W 81.4(6) . .
O4W Na1 O5W 172.8(6) . .
O4W Na1 O5W 100.6(6) 2_677 .
O22 Na1 O6W 171.0(6) . .
O4W Na1 O6W 95.3(5) . .
O4W Na1 O6W 81.7(5) 2_677 .
O5W Na1 O6W 90.4(6) . .
O22 Na1 O1W 82.1(4) . .
O4W Na1 O1W 88.7(5) . .
O4W Na1 O1W 172.9(5) 2_677 .
O5W Na1 O1W 85.8(5) . .
O6W Na1 O1W 101.3(5) . .
O22 Na1 Na1 96.1(5) . 2_677
O4W Na1 Na1 42.3(4) . 2_677
O4W Na1 Na1 42.3(4) 2_677 2_677
O5W Na1 Na1 142.7(6) . 2_677
O6W Na1 Na1 88.0(5) . 2_677
O1W Na1 Na1 131.0(5) . 2_677
C6 O1 Eu1 135.5(10) . .
C6 O2 Eu1 137.6(10) . 2_676
C8 O3 Eu1 157.8(11) . .
C8 O3 Eu1 93.6(10) . 2_676
Eu1 O3 Eu1 108.5(4) . 2_676
C8 O4 Eu1 96.8(10) . 2_676
Mo1 O5 Eu1 152.9(6) . .
Al1 O6 Mo1 102.2(4) . .
Al1 O6 Mo2 103.6(4) . .
Mo1 O6 Mo2 90.9(4) . .
Mo2 O7 Mo1 117.5(5) . .
Al1 O8 Mo1 104.7(4) . .
Al1 O8 Mo3 102.8(4) . 2_566
Mo1 O8 Mo3 92.7(4) . 2_566
Mo3 O9 Mo1 116.0(5) 2_566 .
Al1 O11 Mo3 104.1(5) . .
Al1 O11 Mo2 104.2(5) . .
Mo3 O11 Mo2 93.7(4) . .
Mo2 O12 Mo3 117.9(6) . .
Na1 O1W Eu1 128.8(5) . .
Al2 O17 Mo4 104.4(5) . .
Al2 O17 Mo6 103.7(5) . 2_667
Mo4 O17 Mo6 92.8(4) . 2_667
Al2 O18 Mo4 103.0(4) . .
Al2 O18 Mo5 102.9(5) . .
Mo4 O18 Mo5 93.2(4) . .
Mo4 O19 Mo5 117.7(6) . .
Mo4 O21 Mo6 116.2(6) . 2_667
Mo4 O22 Na1 174.9(8) . .
Al2 O23 Mo6 104.2(5) . .
Al2 O23 Mo5 103.3(5) . .
Mo6 O23 Mo5 91.0(4) . .
Mo5 O24 Mo6 117.3(6) . .
C5 N1 C1 123.7(14) . .
N1 C1 C2 117.8(15) . .
N1 C1 H1 121.1 . .
C2 C1 H1 121.1 . .
C3 C2 C1 120.3(15) . .
C3 C2 H2 119.8 . .
C1 C2 H2 119.8 . .
C2 C3 C4 118.5(16) . .
C2 C3 H3 120.7 . .
C4 C3 H3 120.7 . .
C5 C4 C3 121.6(15) . .
C5 C4 C6 119.5(14) . .
C3 C4 C6 118.9(14) . .
C4 C5 N1 118.0(15) . .
C4 C5 H5 121.0 . .
N1 C5 H5 121.0 . .
O2 C6 O1 127.8(15) . .
O2 C6 C4 116.4(14) . .
O1 C6 C4 115.8(13) . .
C8 C7 H7A 109.5 . .
C8 C7 H7B 109.5 . .
H7A C7 H7B 109.5 . .
C8 C7 H7C 109.5 . .
H7A C7 H7C 109.5 . .
H7B C7 H7C 109.5 . .
O3 C8 O4 118.6(16) . .
O3 C8 C7 119.8(16) . .
O4 C8 C7 121.5(16) . .
O3 C8 Eu1 61.0(9) . 2_676
O4 C8 Eu1 57.7(9) . 2_676
C7 C8 Eu1 174.5(11) . 2_676
Na1 O4W Na1 95.4(5) . 2_677

loop_
_geom_bond_atom_site_label_1
_geom_bond_atom_site_label_2
_geom_bond_distance
_geom_bond_site_symmetry_2
Eu1 O3 2.346(11) .
Eu1 O2 2.362(10) 2_676
Eu1 O1 2.375(11) .
Eu1 O5 2.428(11) .
Eu1 O3W 2.448(14) .
Eu1 O4 2.468(12) 2_676
Eu1 O2W 2.474(13) .
Eu1 O1W 2.536(11) .
Eu1 O3 2.539(11) 2_676
Eu1 C8 2.899(17) 2_676
Eu1 Eu1 3.967(2) 2_676
Mo1 O10 1.697(11) .
Mo1 O5 1.734(11) .
Mo1 O7 1.918(10) .
Mo1 O9 1.941(11) .
Mo1 O8 2.229(10) .
Mo1 O6 2.293(10) .
Mo2 O14 1.701(11) .
Mo2 O13 1.731(11) .
Mo2 O12 1.896(11) .
Mo2 O7 1.914(11) .
Mo2 O11 2.269(10) .
Mo2 O6 2.303(11) .
Mo3 O15 1.693(12) .
Mo3 O16 1.696(11) .
Mo3 O9 1.926(11) 2_566
Mo3 O12 1.952(11) .
Mo3 O11 2.250(11) .
Mo3 O8 2.302(11) 2_566
Mo4 O22 1.701(12) .
Mo4 O20 1.712(12) .
Mo4 O21 1.925(13) .
Mo4 O19 1.935(12) .
Mo4 O17 2.252(11) .
Mo4 O18 2.280(11) .
Mo5 O25 1.724(11) .
Mo5 O26 1.726(13) .
Mo5 O24 1.888(11) .
Mo5 O19 1.937(12) .
Mo5 O18 2.280(11) .
Mo5 O23 2.286(11) .
Mo6 O27 1.699(14) .
Mo6 O28 1.717(14) .
Mo6 O24 1.917(11) .
Mo6 O21 1.938(11) 2_667
Mo6 O23 2.269(11) .
Mo6 O17 2.278(12) 2_667
Al1 O8 1.886(10) 2_566
Al1 O8 1.886(10) .
Al1 O6 1.888(10) 2_566
Al1 O6 1.888(10) .
Al1 O11 1.907(11) 2_566
Al1 O11 1.907(11) .
Al2 O23 1.883(11) 2_667
Al2 O23 1.883(11) .
Al2 O17 1.889(11) 2_667
Al2 O17 1.889(11) .
Al2 O18 1.900(10) 2_667
Al2 O18 1.900(10) .
Na1 O22 2.375(14) .
Na1 O4W 2.400(15) .
Na1 O4W 2.401(15) 2_677
Na1 O5W 2.403(16) .
Na1 O6W 2.409(16) .
Na1 O1W 2.532(13) .
Na1 Na1 3.550(15) 2_677
O1 C6 1.24(2) .
O2 C6 1.238(19) .
O2 Eu1 2.362(10) 2_676
O3 C8 1.25(2) .
O3 Eu1 2.539(11) 2_676
O4 C8 1.26(2) .
O4 Eu1 2.468(12) 2_676
O8 Mo3 2.302(11) 2_566
O9 Mo3 1.926(11) 2_566
O17 Mo6 2.278(12) 2_667
O21 Mo6 1.938(11) 2_667
N1 C5 1.35(2) .
N1 C1 1.35(2) .
C1 C2 1.39(2) .
C1 H1 0.9500 .
C2 C3 1.36(2) .
C2 H2 0.9500 .
C3 C4 1.39(2) .
C3 H3 0.9500 .
C4 C5 1.34(2) .
C4 C6 1.53(2) .
C5 H5 0.9500 .
C7 C8 1.50(2) .
C7 H7A 0.9800 .
C7 H7B 0.9800 .
C7 H7C 0.9800 .
C8 Eu1 2.899(17) 2_676
O4W Na1 2.401(15) 2_677

loop_
_geom_torsion_atom_site_label_1
_geom_torsion_atom_site_label_2
_geom_torsion_atom_site_label_3
_geom_torsion_atom_site_label_4
_geom_torsion
_geom_torsion_site_symmetry_1
_geom_torsion_site_symmetry_4
O3 Eu1 O1 C6 22.0(14) . .
O2 Eu1 O1 C6 -29.1(17) 2_676 .
O5 Eu1 O1 C6 77.6(15) . .
O3W Eu1 O1 C6 108.8(15) . .
O4 Eu1 O1 C6 -102.9(15) 2_676 .
O2W Eu1 O1 C6 -175.9(15) . .
O1W Eu1 O1 C6 -167.0(13) . .
O3 Eu1 O1 C6 -53.2(14) 2_676 .
C8 Eu1 O1 C6 -79.1(15) 2_676 .
Eu1 Eu1 O1 C6 -16.5(14) 2_676 .
O2 Eu1 O3 C8 -112(3) 2_676 .
O1 Eu1 O3 C8 103(3) . .
O5 Eu1 O3 C8 -38(3) . .
O3W Eu1 O3 C8 30(3) . .
O4 Eu1 O3 C8 179(3) 2_676 .
O2W Eu1 O3 C8 71(3) . .
O1W Eu1 O3 C8 -69(3) . .
O3 Eu1 O3 C8 175(3) 2_676 .
C8 Eu1 O3 C8 176(3) 2_676 .
Eu1 Eu1 O3 C8 175(3) 2_676 .
O2 Eu1 O3 Eu1 73.0(4) 2_676 2_676
O1 Eu1 O3 Eu1 -72.4(4) . 2_676
O5 Eu1 O3 Eu1 146.7(5) . 2_676
O3W Eu1 O3 Eu1 -145.8(5) . 2_676
O4 Eu1 O3 Eu1 3.1(6) 2_676 2_676
O2W Eu1 O3 Eu1 -104.8(8) . 2_676
O1W Eu1 O3 Eu1 115.5(5) . 2_676
O3 Eu1 O3 Eu1 0.0 2_676 2_676
C8 Eu1 O3 Eu1 0.7(5) 2_676 2_676
O10 Mo1 O5 Eu1 57.5(14) . .
O7 Mo1 O5 Eu1 159.2(13) . .
O9 Mo1 O5 Eu1 -45.3(14) . .
O8 Mo1 O5 Eu1 -105.9(16) . .
O6 Mo1 O5 Eu1 -127.9(13) . .
O3 Eu1 O5 Mo1 -98.8(14) . .
O2 Eu1 O5 Mo1 -20.1(13) 2_676 .
O1 Eu1 O5 Mo1 -154.5(12) . .
O3W Eu1 O5 Mo1 172.9(15) . .
O4 Eu1 O5 Mo1 26.2(17) 2_676 .
O2W Eu1 O5 Mo1 115.8(13) . .
O1W Eu1 O5 Mo1 59.8(13) . .
O3 Eu1 O5 Mo1 -52.8(15) 2_676 .
C8 Eu1 O5 Mo1 -17.5(18) 2_676 .
Eu1 Eu1 O5 Mo1 -78.4(13) 2_676 .
O8 Al1 O6 Mo1 179.7(4) 2_566 .
O8 Al1 O6 Mo1 -0.3(4) . .
O6 Al1 O6 Mo1 6(100) 2_566 .
O11 Al1 O6 Mo1 -84.4(5) 2_566 .
O11 Al1 O6 Mo1 95.6(5) . .
O8 Al1 O6 Mo2 85.8(4) 2_566 .
O8 Al1 O6 Mo2 -94.2(4) . .
O6 Al1 O6 Mo2 -88(100) 2_566 .
O11 Al1 O6 Mo2 -178.4(4) 2_566 .
O11 Al1 O6 Mo2 1.6(4) . .
O10 Mo1 O6 Al1 -24.6(16) . .
O5 Mo1 O6 Al1 171.6(5) . .
O7 Mo1 O6 Al1 -88.1(5) . .
O9 Mo1 O6 Al1 75.5(5) . .
O8 Mo1 O6 Al1 0.2(4) . .
O10 Mo1 O6 Mo2 79.6(15) . .
O5 Mo1 O6 Mo2 -84.2(4) . .
O7 Mo1 O6 Mo2 16.0(4) . .
O9 Mo1 O6 Mo2 179.6(4) . .
O8 Mo1 O6 Mo2 104.4(4) . .
O14 Mo2 O6 Al1 25.8(15) . .
O13 Mo2 O6 Al1 -173.8(5) . .
O12 Mo2 O6 Al1 -74.9(5) . .
O7 Mo2 O6 Al1 86.8(5) . .
O11 Mo2 O6 Al1 -1.4(4) . .
O14 Mo2 O6 Mo1 -77.1(13) . .
O13 Mo2 O6 Mo1 83.4(5) . .
O12 Mo2 O6 Mo1 -177.8(4) . .
O7 Mo2 O6 Mo1 -16.0(4) . .
O11 Mo2 O6 Mo1 -104.3(4) . .
O14 Mo2 O7 Mo1 -175.7(6) . .
O13 Mo2 O7 Mo1 -69.1(7) . .
O12 Mo2 O7 Mo1 60.9(12) . .
O11 Mo2 O7 Mo1 91.0(6) . .
O6 Mo2 O7 Mo1 21.9(5) . .
O10 Mo1 O7 Mo2 175.2(6) . .
O5 Mo1 O7 Mo2 66.6(7) . .
O9 Mo1 O7 Mo2 -56.5(12) . .
O8 Mo1 O7 Mo2 -91.6(6) . .
O6 Mo1 O7 Mo2 -21.9(5) . .
O8 Al1 O8 Mo1 140(100) 2_566 .
O6 Al1 O8 Mo1 -179.7(5) 2_566 .
O6 Al1 O8 Mo1 0.3(5) . .
O11 Al1 O8 Mo1 96.5(5) 2_566 .
O11 Al1 O8 Mo1 -83.5(5) . .
O8 Al1 O8 Mo3 44(100) 2_566 2_566
O6 Al1 O8 Mo3 83.9(4) 2_566 2_566
O6 Al1 O8 Mo3 -96.1(4) . 2_566
O11 Al1 O8 Mo3 0.1(4) 2_566 2_566
O11 Al1 O8 Mo3 -179.9(4) . 2_566
O10 Mo1 O8 Al1 171.9(5) . .
O5 Mo1 O8 Al1 -24.0(15) . .
O7 Mo1 O8 Al1 74.3(5) . .
O9 Mo1 O8 Al1 -88.5(5) . .
O6 Mo1 O8 Al1 -0.2(4) . .
O10 Mo1 O8 Mo3 -84.1(5) . 2_566
O5 Mo1 O8 Mo3 80.0(13) . 2_566
O7 Mo1 O8 Mo3 178.4(4) . 2_566
O9 Mo1 O8 Mo3 15.5(4) . 2_566
O6 Mo1 O8 Mo3 103.8(4) . 2_566
O10 Mo1 O9 Mo3 70.5(7) . 2_566
O5 Mo1 O9 Mo3 178.8(6) . 2_566
O7 Mo1 O9 Mo3 -57.3(12) . 2_566
O8 Mo1 O9 Mo3 -20.8(5) . 2_566
O6 Mo1 O9 Mo3 -90.5(6) . 2_566
O8 Al1 O11 Mo3 0.1(4) 2_566 .
O8 Al1 O11 Mo3 -179.9(4) . .
O6 Al1 O11 Mo3 -84.0(5) 2_566 .
O6 Al1 O11 Mo3 96.0(5) . .
O11 Al1 O11 Mo3 -178(100) 2_566 .
O8 Al1 O11 Mo2 -97.5(5) 2_566 .
O8 Al1 O11 Mo2 82.5(5) . .
O6 Al1 O11 Mo2 178.4(4) 2_566 .
O6 Al1 O11 Mo2 -1.6(4) . .
O11 Al1 O11 Mo2 85(100) 2_566 .
O15 Mo3 O11 Al1 168.3(5) . .
O16 Mo3 O11 Al1 -26.1(13) . .
O9 Mo3 O11 Al1 73.2(5) 2_566 .
O12 Mo3 O11 Al1 -92.3(5) . .
O8 Mo3 O11 Al1 -0.1(4) 2_566 .
O15 Mo3 O11 Mo2 -86.0(5) . .
O16 Mo3 O11 Mo2 79.6(11) . .
O9 Mo3 O11 Mo2 178.9(4) 2_566 .
O12 Mo3 O11 Mo2 13.4(4) . .
O8 Mo3 O11 Mo2 105.6(4) 2_566 .
O14 Mo2 O11 Al1 -169.5(5) . .
O13 Mo2 O11 Al1 24.6(16) . .
O12 Mo2 O11 Al1 91.8(5) . .
O7 Mo2 O11 Al1 -73.1(5) . .
O6 Mo2 O11 Al1 1.4(4) . .
O14 Mo2 O11 Mo3 84.9(5) . .
O13 Mo2 O11 Mo3 -80.9(14) . .
O12 Mo2 O11 Mo3 -13.7(4) . .
O7 Mo2 O11 Mo3 -178.7(4) . .
O6 Mo2 O11 Mo3 -104.1(4) . .
O14 Mo2 O12 Mo3 -73.4(7) . .
O13 Mo2 O12 Mo3 179.6(6) . .
O7 Mo2 O12 Mo3 49.3(12) . .
O11 Mo2 O12 Mo3 18.0(5) . .
O6 Mo2 O12 Mo3 86.6(6) . .
O15 Mo3 O12 Mo2 76.3(7) . .
O16 Mo3 O12 Mo2 -175.6(6) . .
O9 Mo3 O12 Mo2 -49.6(13) 2_566 .
O11 Mo3 O12 Mo2 -18.2(5) . .
O8 Mo3 O12 Mo2 -86.9(6) 2_566 .
O22 Na1 O1W Eu1 -147.4(6) . .
O4W Na1 O1W Eu1 119.2(6) . .
O4W Na1 O1W Eu1 139(4) 2_677 .
O5W Na1 O1W Eu1 -65.5(7) . .
O6W Na1 O1W Eu1 24.1(7) . .
Na1 Na1 O1W Eu1 121.4(6) 2_677 .
O3 Eu1 O1W Na1 -136.6(6) . .
O2 Eu1 O1W Na1 -93.8(6) 2_676 .
O1 Eu1 O1W Na1 56.7(9) . .
O5 Eu1 O1W Na1 -169.1(7) . .
O3W Eu1 O1W Na1 131.6(6) . .
O4 Eu1 O1W Na1 -9.3(6) 2_676 .
O2W Eu1 O1W Na1 65.9(6) . .
O3 Eu1 O1W Na1 -40.0(7) 2_676 .
C8 Eu1 O1W Na1 -23.0(7) 2_676 .
Eu1 Eu1 O1W Na1 -77.4(7) 2_676 .
O23 Al2 O17 Mo4 -94.6(5) 2_667 .
O23 Al2 O17 Mo4 85.4(5) . .
O17 Al2 O17 Mo4 -8(100) 2_667 .
O18 Al2 O17 Mo4 -179.4(5) 2_667 .
O18 Al2 O17 Mo4 0.6(5) . .
O23 Al2 O17 Mo6 1.9(5) 2_667 2_667
O23 Al2 O17 Mo6 -178.1(5) . 2_667
O17 Al2 O17 Mo6 88(100) 2_667 2_667
O18 Al2 O17 Mo6 -82.9(5) 2_667 2_667
O18 Al2 O17 Mo6 97.1(5) . 2_667
O22 Mo4 O17 Al2 -171.8(6) . .
O20 Mo4 O17 Al2 20.3(17) . .
O21 Mo4 O17 Al2 89.6(6) . .
O19 Mo4 O17 Al2 -74.2(6) . .
O18 Mo4 O17 Al2 -0.5(4) . .
O22 Mo4 O17 Mo6 83.2(5) . 2_667
O20 Mo4 O17 Mo6 -84.6(15) . 2_667
O21 Mo4 O17 Mo6 -15.3(4) . 2_667
O19 Mo4 O17 Mo6 -179.1(5) . 2_667
O18 Mo4 O17 Mo6 -105.4(4) . 2_667
O23 Al2 O18 Mo4 83.2(5) 2_667 .
O23 Al2 O18 Mo4 -96.8(5) . .
O17 Al2 O18 Mo4 179.4(5) 2_667 .
O17 Al2 O18 Mo4 -0.6(5) . .
O18 Al2 O18 Mo4 -34(100) 2_667 .
O23 Al2 O18 Mo5 179.7(5) 2_667 .
O23 Al2 O18 Mo5 -0.3(5) . .
O17 Al2 O18 Mo5 -84.1(5) 2_667 .
O17 Al2 O18 Mo5 95.9(5) . .
O18 Al2 O18 Mo5 62(100) 2_667 .
O22 Mo4 O18 Al2 29.7(19) . .
O20 Mo4 O18 Al2 -172.1(6) . .
O21 Mo4 O18 Al2 -73.9(5) . .
O19 Mo4 O18 Al2 88.8(5) . .
O17 Mo4 O18 Al2 0.5(4) . .
O22 Mo4 O18 Mo5 -74.3(17) . .
O20 Mo4 O18 Mo5 83.9(5) . .
O21 Mo4 O18 Mo5 -177.9(5) . .
O19 Mo4 O18 Mo5 -15.2(4) . .
O17 Mo4 O18 Mo5 -103.5(5) . .
O25 Mo5 O18 Al2 172.8(5) . .
O26 Mo5 O18 Al2 -26.8(16) . .
O24 Mo5 O18 Al2 74.8(5) . .
O19 Mo5 O18 Al2 -88.9(5) . .
O23 Mo5 O18 Al2 0.3(4) . .
O25 Mo5 O18 Mo4 -83.1(5) . .
O26 Mo5 O18 Mo4 77.4(15) . .
O24 Mo5 O18 Mo4 178.9(5) . .
O19 Mo5 O18 Mo4 15.2(4) . .
O23 Mo5 O18 Mo4 104.4(4) . .
O22 Mo4 O19 Mo5 -175.0(7) . .
O20 Mo4 O19 Mo5 -68.4(7) . .
O21 Mo4 O19 Mo5 57.3(13) . .
O17 Mo4 O19 Mo5 90.1(6) . .
O18 Mo4 O19 Mo5 20.4(5) . .
O25 Mo5 O19 Mo4 70.4(7) . .
O26 Mo5 O19 Mo4 178.2(7) . .
O24 Mo5 O19 Mo4 -53.1(12) . .
O18 Mo5 O19 Mo4 -20.4(5) . .
O23 Mo5 O19 Mo4 -90.0(6) . .
O22 Mo4 O21 Mo6 -73.1(8) . 2_667
O20 Mo4 O21 Mo6 -179.8(7) . 2_667
O19 Mo4 O21 Mo6 54.3(14) . 2_667
O17 Mo4 O21 Mo6 20.2(6) . 2_667
O18 Mo4 O21 Mo6 89.3(6) . 2_667
O20 Mo4 O22 Na1 49(9) . .
O21 Mo4 O22 Na1 -53(8) . .
O19 Mo4 O22 Na1 151(8) . .
O17 Mo4 O22 Na1 -127(8) . .
O18 Mo4 O22 Na1 -154(7) . .
O4W Na1 O22 Mo4 -12(9) . .
O4W Na1 O22 Mo4 73(8) 2_677 .
O5W Na1 O22 Mo4 172(8) . .
O6W Na1 O22 Mo4 146(7) . .
O1W Na1 O22 Mo4 -101(8) . .
Na1 Na1 O22 Mo4 30(9) 2_677 .
O23 Al2 O23 Mo6 -159(100) 2_667 .
O17 Al2 O23 Mo6 1.9(5) 2_667 .
O17 Al2 O23 Mo6 -178.1(5) . .
O18 Al2 O23 Mo6 85.8(5) 2_667 .
O18 Al2 O23 Mo6 -94.2(5) . .
O23 Al2 O23 Mo5 -65(100) 2_667 .
O17 Al2 O23 Mo5 96.4(5) 2_667 .
O17 Al2 O23 Mo5 -83.6(5) . .
O18 Al2 O23 Mo5 -179.7(5) 2_667 .
O18 Al2 O23 Mo5 0.3(5) . .
O27 Mo6 O23 Al2 13.8(16) . .
O28 Mo6 O23 Al2 -173.0(6) . .
O24 Mo6 O23 Al2 87.4(6) . .
O21 Mo6 O23 Al2 -76.0(6) 2_667 .
O17 Mo6 O23 Al2 -1.7(4) 2_667 .
O27 Mo6 O23 Mo5 -90.1(14) . .
O28 Mo6 O23 Mo5 83.0(6) . .
O24 Mo6 O23 Mo5 -16.6(4) . .
O21 Mo6 O23 Mo5 -179.9(5) 2_667 .
O17 Mo6 O23 Mo5 -105.7(4) 2_667 .
O25 Mo5 O23 Al2 -23.3(16) . .
O26 Mo5 O23 Al2 170.4(6) . .
O24 Mo5 O23 Al2 -88.1(6) . .
O19 Mo5 O23 Al2 73.1(5) . .
O18 Mo5 O23 Al2 -0.3(4) . .
O25 Mo5 O23 Mo6 81.6(15) . .
O26 Mo5 O23 Mo6 -84.7(5) . .
O24 Mo5 O23 Mo6 16.8(4) . .
O19 Mo5 O23 Mo6 178.0(5) . .
O18 Mo5 O23 Mo6 104.6(4) . .
O25 Mo5 O24 Mo6 175.1(7) . .
O26 Mo5 O24 Mo6 66.5(8) . .
O19 Mo5 O24 Mo6 -61.2(12) . .
O18 Mo5 O24 Mo6 -92.5(6) . .
O23 Mo5 O24 Mo6 -22.6(6) . .
O27 Mo6 O24 Mo5 -178.1(7) . .
O28 Mo6 O24 Mo5 -68.8(8) . .
O21 Mo6 O24 Mo5 57.1(14) 2_667 .
O23 Mo6 O24 Mo5 22.8(6) . .
O17 Mo6 O24 Mo5 91.6(7) 2_667 .
C5 N1 C1 C2 3(2) . .
N1 C1 C2 C3 0(2) . .
C1 C2 C3 C4 -1(2) . .
C2 C3 C4 C5 0(2) . .
C2 C3 C4 C6 -176.1(14) . .
C3 C4 C5 N1 2(2) . .
C6 C4 C5 N1 178.1(14) . .
C1 N1 C5 C4 -3(2) . .
Eu1 O2 C6 O1 9(3) 2_676 .
Eu1 O2 C6 C4 -171.8(10) 2_676 .
Eu1 O1 C6 O2 14(3) . .
Eu1 O1 C6 C4 -165.1(10) . .
C5 C4 C6 O2 -178.8(15) . .
C3 C4 C6 O2 -3(2) . .
C5 C4 C6 O1 0(2) . .
C3 C4 C6 O1 176.3(14) . .
Eu1 O3 C8 O4 -172.7(19) . .
Eu1 O3 C8 O4 3.0(15) 2_676 .
Eu1 O3 C8 C7 11(4) . .
Eu1 O3 C8 C7 -173.8(13) 2_676 .
Eu1 O3 C8 Eu1 -176(3) . 2_676
Eu1 O4 C8 O3 -3.1(16) 2_676 .
Eu1 O4 C8 C7 173.6(13) 2_676 .
O22 Na1 O4W Na1 95.6(5) . 2_677
O4W Na1 O4W Na1 0.000(1) 2_677 2_677
O5W Na1 O4W Na1 137(5) . 2_677
O6W Na1 O4W Na1 -81.1(5) . 2_677
O1W Na1 O4W Na1 177.6(5) . 2_677
